data_1519799
loop_
_publ_author_name
'Montis, Riccardo'
'Cridlin, Rachel'
'Horton, Peter N.'
'Male, Louise'

_publ_section_title
;
 2-Hydroxy-5-Nitrobenzoic Acid
;
_journal_name_full 'Crystal Structure Report Archive'
_journal_page_first 343
_journal_year 2007
_chemical_formula_sum 'C7 H5 N O5'
_chemical_formula_weight 183.12
_space_group_IT_number 2
_symmetry_cell_setting triclinic
_symmetry_space_group_name_Hall '-P 1'
_symmetry_space_group_name_H-M 'P -1'
_atom_sites_solution_hydrogens geom
_atom_sites_solution_primary direct
_atom_sites_solution_secondary difmap
_cell_angle_alpha 62.246(2)
_cell_angle_beta 75.259(2)
_cell_angle_gamma 82.642(2)
_cell_formula_units_Z 2
_cell_length_a 5.1231(2)
_cell_length_b 8.7759(3)
_cell_length_c 9.2683(3)
_cell_measurement_reflns_used 4271
_cell_measurement_temperature 120(2)
_cell_measurement_theta_max 27.48
_cell_measurement_theta_min 2.91
_cell_volume 356.60(2)
_computing_cell_refinement 'DENZO (Otwinowski & Minor, 1997) & COLLECT (Hooft, R.W.W., 1998)'
_computing_data_collection 'COLLECT (Hooft, R.W.W., 1998)'
_computing_data_reduction 'DENZO (Otwinowski & Minor, 1997) & COLLECT (Hooft, R.W.W., 1998)'
_computing_molecular_graphics 'PLATON/PLUTON (Spek, A. L., 1998)'
_computing_publication_material 'WinGX (Farrugia, 1999)'
_computing_structure_refinement 'SHELXL-97 (Sheldrick, 1997)'
_computing_structure_solution 'SHELXD-97 (Sheldrick, 1997)'
_diffrn_ambient_temperature 120(2)
_diffrn_detector_area_resol_mean 9.091
_diffrn_measured_fraction_theta_full 0.997
_diffrn_measured_fraction_theta_max 0.997
_diffrn_measurement_device_type 'Bruker-Nonius Roper CCD camera on \k-goniostat'
_diffrn_measurement_method '\f & \w scans'
_diffrn_radiation_monochromator graphite
_diffrn_radiation_source 'Bruker-Nonius FR591 rotating anode'
_diffrn_radiation_type MoK\a
_diffrn_radiation_wavelength 0.71073
_diffrn_reflns_av_R_equivalents 0.0295
_diffrn_reflns_av_sigmaI/netI 0.0283
_diffrn_reflns_limit_h_max 6
_diffrn_reflns_limit_h_min -6
_diffrn_reflns_limit_k_max 11
_diffrn_reflns_limit_k_min -11
_diffrn_reflns_limit_l_max 12
_diffrn_reflns_limit_l_min -12
_diffrn_reflns_number 7392
_diffrn_reflns_theta_full 27.47
_diffrn_reflns_theta_max 27.47
_diffrn_reflns_theta_min 4.11
_exptl_absorpt_coefficient_mu 0.149
_exptl_absorpt_correction_T_max 0.7456
_exptl_absorpt_correction_T_min 0.6888
_exptl_absorpt_correction_type multi-scan
_exptl_absorpt_process_details 'SADABS 2007/2 (Sheldrick, G.M., 2007)'
_exptl_crystal_colour Colourless
_exptl_crystal_density_diffrn 1.705
_exptl_crystal_density_method 'not measured'
_exptl_crystal_description Block
_exptl_crystal_F_000 188
_exptl_crystal_size_max 0.28
_exptl_crystal_size_mid 0.24
_exptl_crystal_size_min 0.11
_refine_diff_density_max 0.335
_refine_diff_density_min -0.318
_refine_diff_density_rms 0.055
_refine_ls_extinction_coef 0.07(2)
_refine_ls_extinction_expression Fc^*^=kFc[1+0.001xFc^2^\l^3^/sin(2\q)]^-1/4^
_refine_ls_extinction_method SHELXL
_refine_ls_goodness_of_fit_ref 1.046
_refine_ls_hydrogen_treatment constr
_refine_ls_matrix_type full
_refine_ls_number_parameters 119
_refine_ls_number_reflns 1635
_refine_ls_number_restraints 0
_refine_ls_restrained_S_all 1.046
_refine_ls_R_factor_all 0.0443
_refine_ls_R_factor_gt 0.0388
_refine_ls_shift/su_max 0.000
_refine_ls_shift/su_mean 0.000
_refine_ls_structure_factor_coef Fsqd
_refine_ls_weighting_details 'calc w=1/[\s^2^(Fo^2^)+(0.0607P)^2^+0.1012P] where P=(Fo^2^+2Fc^2^)/3'
_refine_ls_weighting_scheme calc
_refine_ls_wR_factor_gt 0.1011
_refine_ls_wR_factor_ref 0.1055
_reflns_number_gt 1445
_reflns_number_total 1635
_reflns_threshold_expression >2sigma(I)
_cod_data_source_file eCrystal-343.cif
_cod_data_source_block 07rc0001
_cod_depositor_comments
;
Citation :
Montis, Riccardo and Cridlin, Rachel and Horton, Peter N. and 
Male, Louise (2007) 
University of Southampton, Crystal Structure Report Archive. 
(doi:10.5258/ecrystals/343)

More at:
http://ecrystals.chem.soton.ac.uk/343/

The following automatic conversions were performed:

'_symmetry_cell_setting' value 'Triclinic' changed to 'triclinic'
according to the built-in table from CIF Core dictionary named
'cif_core.dic' version 2.4.1 from 2010-06-29.

'_exptl_absorpt_correction_type' value 'Multi-scan' changed to
'multi-scan' according to the built-in table from CIF Core dictionary
named 'cif_core.dic' version 2.4.1 from 2010-06-29.

Automatic conversion script
Id: cif_fix_values 3392 2015-05-12 13:50:21Z andrius 
;
_cod_database_code 1519799

loop_
_symmetry_equiv_pos_as_xyz
'x, y, z'
'-x, -y, -z'

loop_
_atom_site_label
_atom_site_type_symbol
_atom_site_fract_x
_atom_site_fract_y
_atom_site_fract_z
_atom_site_U_iso_or_equiv
_atom_site_adp_type
_atom_site_occupancy
_atom_site_symmetry_multiplicity
_atom_site_calc_flag
_atom_site_refinement_flags
_atom_site_disorder_assembly
_atom_site_disorder_group
C1 C 0.0636(2) 0.20739(15) -0.30411(15) 0.0139(3) Uani 1 1 d . . .
C2 C -0.1471(2) 0.30970(15) -0.37614(15) 0.0151(3) Uani 1 1 d . . .
C3 C -0.3182(2) 0.40212(16) -0.29911(15) 0.0170(3) Uani 1 1 d . . .
H3 H -0.4606 0.4712 -0.3478 0.020 Uiso 1 1 calc R . .
C4 C -0.2804(2) 0.39306(16) -0.15364(15) 0.0168(3) Uani 1 1 d . . .
H4 H -0.3950 0.4561 -0.1018 0.020 Uiso 1 1 calc R . .
C5 C -0.0717(2) 0.29007(15) -0.08319(14) 0.0150(3) Uani 1 1 d . . .
C6 C 0.0999(2) 0.19759(15) -0.15536(15) 0.0146(3) Uani 1 1 d . . .
H6 H 0.2406 0.1283 -0.1049 0.018 Uiso 1 1 calc R . .
C7 C 0.2484(2) 0.11210(15) -0.38525(15) 0.0148(3) Uani 1 1 d . . .
N1 N -0.0315(2) 0.27950(13) 0.07189(13) 0.0169(3) Uani 1 1 d . . .
O1 O -0.19738(18) 0.32595(12) -0.51839(11) 0.0186(2) Uani 1 1 d . . .
H1 H -0.0854 0.2662 -0.5546 0.028 Uiso 1 1 calc R . .
O2 O 0.23642(18) 0.12891(12) -0.52362(11) 0.0199(3) Uani 1 1 d . . .
O3 O 0.42137(17) 0.01030(11) -0.29880(10) 0.0182(3) Uani 1 1 d . . .
H3A H 0.5196 -0.0394 -0.3521 0.027 Uiso 1 1 calc R . .
O4 O -0.18971(19) 0.35849(12) 0.13845(11) 0.0226(3) Uani 1 1 d . . .
O5 O 0.1569(2) 0.19122(13) 0.12976(12) 0.0260(3) Uani 1 1 d . . .

loop_
_atom_site_aniso_label
_atom_site_aniso_U_11
_atom_site_aniso_U_22
_atom_site_aniso_U_33
_atom_site_aniso_U_23
_atom_site_aniso_U_13
_atom_site_aniso_U_12
C1 0.0143(6) 0.0140(6) 0.0140(6) -0.0075(5) -0.0023(4) 0.0012(4)
C2 0.0156(6) 0.0168(6) 0.0129(6) -0.0062(5) -0.0033(4) -0.0012(4)
C3 0.0132(6) 0.0193(6) 0.0178(6) -0.0082(5) -0.0048(4) 0.0039(4)
C4 0.0153(6) 0.0183(6) 0.0174(6) -0.0103(5) -0.0014(4) 0.0025(4)
C5 0.0172(6) 0.0165(6) 0.0118(6) -0.0068(5) -0.0028(4) -0.0007(4)
C6 0.0148(6) 0.0136(6) 0.0143(6) -0.0055(5) -0.0040(4) 0.0018(4)
C7 0.0146(6) 0.0150(6) 0.0151(6) -0.0070(5) -0.0036(4) 0.0005(4)
N1 0.0191(5) 0.0175(5) 0.0147(5) -0.0085(4) -0.0026(4) -0.0001(4)
O1 0.0186(5) 0.0254(5) 0.0159(5) -0.0123(4) -0.0074(3) 0.0061(4)
O2 0.0221(5) 0.0257(5) 0.0168(5) -0.0142(4) -0.0068(4) 0.0069(4)
O3 0.0191(5) 0.0205(5) 0.0169(5) -0.0112(4) -0.0060(3) 0.0089(3)
O4 0.0271(5) 0.0260(5) 0.0192(5) -0.0163(4) -0.0025(4) 0.0038(4)
O5 0.0281(5) 0.0343(6) 0.0213(5) -0.0159(4) -0.0131(4) 0.0098(4)

loop_
_atom_type_symbol
_atom_type_description
_atom_type_scat_dispersion_real
_atom_type_scat_dispersion_imag
_atom_type_scat_source
C C 0.0033 0.0016 'International Tables Vol C Tables 4.2.6.8 and 6.1.1.4'
H H 0.0000 0.0000 'International Tables Vol C Tables 4.2.6.8 and 6.1.1.4'
N N 0.0061 0.0033 'International Tables Vol C Tables 4.2.6.8 and 6.1.1.4'
O O 0.0106 0.0060 'International Tables Vol C Tables 4.2.6.8 and 6.1.1.4'

loop_
_geom_angle_atom_site_label_1
_geom_angle_atom_site_label_2
_geom_angle_atom_site_label_3
_geom_angle
_geom_angle_site_symmetry_1
_geom_angle_site_symmetry_3
C6 C1 C2 119.62(11) . .
C6 C1 C7 119.85(11) . .
C2 C1 C7 120.53(11) . .
O1 C2 C3 116.55(11) . .
O1 C2 C1 123.58(11) . .
C3 C2 C1 119.87(11) . .
C4 C3 C2 120.30(11) . .
C4 C3 H3 119.9 . .
C2 C3 H3 119.9 . .
C3 C4 C5 119.12(11) . .
C3 C4 H4 120.4 . .
C5 C4 H4 120.4 . .
C6 C5 C4 122.13(11) . .
C6 C5 N1 118.56(11) . .
C4 C5 N1 119.31(10) . .
C5 C6 C1 118.97(11) . .
C5 C6 H6 120.5 . .
C1 C6 H6 120.5 . .
O2 C7 O3 123.84(11) . .
O2 C7 C1 121.60(11) . .
O3 C7 C1 114.56(10) . .
O5 N1 O4 123.36(10) . .
O5 N1 C5 118.25(10) . .
O4 N1 C5 118.38(10) . .
C2 O1 H1 109.5 . .
C7 O3 H3A 109.5 . .

loop_
_geom_bond_atom_site_label_1
_geom_bond_atom_site_label_2
_geom_bond_distance
_geom_bond_site_symmetry_2
C1 C6 1.3996(16) .
C1 C2 1.4059(17) .
C1 C7 1.4772(16) .
C2 O1 1.3466(14) .
C2 C3 1.4052(17) .
C3 C4 1.3749(17) .
C3 H3 0.9500 .
C4 C5 1.3944(17) .
C4 H4 0.9500 .
C5 C6 1.3794(17) .
C5 N1 1.4625(15) .
C6 H6 0.9500 .
C7 O2 1.2376(14) .
C7 O3 1.3105(14) .
N1 O5 1.2267(14) .
N1 O4 1.2320(14) .
O1 H1 0.8400 .
O3 H3A 0.8400 .

loop_
_geom_hbond_atom_site_label_D
_geom_hbond_atom_site_label_H
_geom_hbond_atom_site_label_A
_geom_hbond_distance_DH
_geom_hbond_distance_HA
_geom_hbond_distance_DA
_geom_hbond_angle_DHA
_geom_hbond_site_symmetry_A
O1 H1 O2 0.84 1.91 2.6401(12) 144.0 .
O3 H3A O2 0.84 1.83 2.6704(12) 173.3 2_654
